data_1534191
loop_
_publ_author_name
'Awadalla, A.A.'
'Gatehouse, B.M.'

_publ_section_title
;
 Crystal structure of some niobium and tantalum oxides. IV. The structure
 of K Ta5 O13 and its relationship to the alpha Pb O2 structure
;
_journal_name_full 'Journal of Solid State Chemistry'
_journal_page_first 183
_journal_page_last 187
_journal_volume 24
_journal_year 1978
_chemical_formula_sum 'K O13 Ta5'
_chemical_name_systematic 'K (Ta5 O13)'
_space_group_IT_number 57
_symmetry_space_group_name_Hall '-P 2c 2b'
_symmetry_space_group_name_H-M 'P b c m'
_cell_angle_alpha 90
_cell_angle_beta 90
_cell_angle_gamma 90
_cell_formula_units_Z 4
_cell_length_a 5.653
_cell_length_b 10.708
_cell_length_c 16.799
_cell_volume 1016.883
_citation_journal_id_ASTM JSSCBI
_cod_data_source_file Awadalla_JSSCBI_1978_144.cif
_cod_data_source_block K1O13Ta5
_cod_original_formula_sum 'K1 O13 Ta5'
_cod_database_code 1534191

loop_
_symmetry_equiv_pos_as_xyz
x,y,z
-x,-y,z+1/2
x,-y+1/2,-z
-x,y+1/2,-z+1/2
-x,-y,-z
x,y,-z-1/2
-x,y-1/2,z
x,-y-1/2,z-1/2

loop_
_atom_site_label
_atom_site_type_symbol
_atom_site_fract_x
_atom_site_fract_y
_atom_site_fract_z
_atom_site_occupancy
_atom_site_U_iso_or_equiv
O4 O-2 0.369 0.346 0.25 1 0.0
O3 O-2 0.124 0.604 -0.004 1 0.0
O6 O-2 0.408 -0.004 0.136 1 0.0
Ta3 Ta+5 0.3349 0.75 0 1 0.0
O1 O-2 0.09 0.484 0.138 1 0.0
K1 K+1 0.2056 0.6744 0.25 1 0.0
Ta2 Ta+5 0.3431 0.3659 0.137 1 0.0
Ta1 Ta+5 0.1615 0.0622 0.0765 1 0.0
O2 O-2 0.127 0.218 0.126 1 0.0
O7 O-2 0.394 0.749 0.111 1 0.0
O5 O-2 0.366 0.373 0.012 1 0.0
